data_2223409
loop_
_publ_author_name
'Xu, Jianjun'

_publ_section_title
;
 4,4'-Bis(1,2,4-triazol-1-ylmethyl)biphenyl
;
_journal_coeditor_code HB5117
_journal_issue 10
_journal_name_full 'Acta Crystallographica Section E'
_journal_page_first o2589
_journal_paper_doi 10.1107/S1600536809038604
_journal_volume 65
_journal_year 2009
_chemical_formula_iupac 'C18 H16 N6'
_chemical_formula_moiety 'C18 H16 N6'
_chemical_formula_sum 'C18 H16 N6'
_chemical_formula_weight 316.37
_chemical_name_systematic
;
4,4'-Bis(1,2,4-triazol-1-ylmethyl)biphenyl
;
_space_group_IT_number 14
_symmetry_cell_setting monoclinic
_symmetry_space_group_name_Hall '-P 2ybc'
_symmetry_space_group_name_H-M 'P 1 21/c 1'
_atom_sites_solution_hydrogens geom
_atom_sites_solution_primary direct
_atom_sites_solution_secondary difmap
_audit_creation_method SHELXL-97
_cell_angle_alpha 90.00
_cell_angle_beta 92.567(3)
_cell_angle_gamma 90.00
_cell_formula_units_Z 2
_cell_length_a 16.590(3)
_cell_length_b 5.3646(9)
_cell_length_c 8.8009(14)
_cell_measurement_reflns_used 1402
_cell_measurement_temperature 298(2)
_cell_measurement_theta_max 25.19
_cell_measurement_theta_min 2.46
_cell_volume 782.5(2)
_computing_cell_refinement 'SAINT (Bruker, 2005)'
_computing_data_collection 'APEX2 (Bruker, 2005)'
_computing_data_reduction 'SAINT (Bruker, 2005)'
_computing_molecular_graphics 'ORTEP-3 (Farrugia, 1997) and PLATON (Spek, 2009)'
_computing_publication_material 'SHELXL97 (Sheldrick, 2008)'
_computing_structure_refinement 'SHELXL97 (Sheldrick, 2008)'
_computing_structure_solution 'SHELXS97 (Sheldrick, 2008)'
_diffrn_ambient_temperature 298(2)
_diffrn_measured_fraction_theta_full 0.991
_diffrn_measured_fraction_theta_max 0.991
_diffrn_measurement_device_type 'Bruker APEXII area-detector'
_diffrn_measurement_method '\f and \w'
_diffrn_radiation_monochromator graphite
_diffrn_radiation_source 'fine-focus sealed tube'
_diffrn_radiation_type MoK\a
_diffrn_radiation_wavelength 0.71073
_diffrn_reflns_av_R_equivalents 0.0229
_diffrn_reflns_av_sigmaI/netI 0.0297
_diffrn_reflns_limit_h_max 18
_diffrn_reflns_limit_h_min -19
_diffrn_reflns_limit_k_max 5
_diffrn_reflns_limit_k_min -6
_diffrn_reflns_limit_l_max 10
_diffrn_reflns_limit_l_min -10
_diffrn_reflns_number 3679
_diffrn_reflns_theta_full 25.19
_diffrn_reflns_theta_max 25.19
_diffrn_reflns_theta_min 2.46
_diffrn_standards_interval_count 0
_diffrn_standards_interval_time 0
_diffrn_standards_number 0
_exptl_absorpt_coefficient_mu 0.086
_exptl_absorpt_correction_T_max 0.9907
_exptl_absorpt_correction_T_min 0.9823
_exptl_absorpt_correction_type multi-scan
_exptl_absorpt_process_details '(SADABS; Bruker, 2005)'
_exptl_crystal_colour colourless
_exptl_crystal_density_diffrn 1.343
_exptl_crystal_density_method 'not measured'
_exptl_crystal_description block
_exptl_crystal_F_000 332
_exptl_crystal_size_max 0.21
_exptl_crystal_size_mid 0.17
_exptl_crystal_size_min 0.11
_refine_diff_density_max 0.119
_refine_diff_density_min -0.131
_refine_ls_extinction_method none
_refine_ls_goodness_of_fit_ref 0.829
_refine_ls_hydrogen_treatment constr
_refine_ls_matrix_type full
_refine_ls_number_parameters 109
_refine_ls_number_reflns 1402
_refine_ls_number_restraints 0
_refine_ls_restrained_S_all 0.829
_refine_ls_R_factor_all 0.0673
_refine_ls_R_factor_gt 0.0418
_refine_ls_shift/su_max 0.000
_refine_ls_shift/su_mean 0.000
_refine_ls_structure_factor_coef Fsqd
_refine_ls_weighting_details 'calc w=1/[\s^2^(Fo^2^)+(0.05P)^2^+0.3476P] where P=(Fo^2^+2Fc^2^)/3'
_refine_ls_weighting_scheme calc
_refine_ls_wR_factor_gt 0.0970
_refine_ls_wR_factor_ref 0.1074
_reflns_number_gt 870
_reflns_number_total 1402
_reflns_threshold_expression I>2\s(I)
_cod_data_source_file hb5117.cif
_cod_data_source_block I
_cod_original_sg_symbol_H-M 'P 21/c'
_cod_database_code 2223409
_cod_database_fobs_code 2223409

loop_
_symmetry_equiv_pos_as_xyz
'x, y, z'
'-x, y+1/2, -z+1/2'
'-x, -y, -z'
'x, -y-1/2, z-1/2'

loop_
_atom_site_type_symbol
_atom_site_label
_atom_site_fract_x
_atom_site_fract_y
_atom_site_fract_z
_atom_site_U_iso_or_equiv
_atom_site_adp_type
_atom_site_calc_flag
_atom_site_refinement_flags
_atom_site_occupancy
_atom_site_disorder_assembly
_atom_site_disorder_group
N N3 0.34746(8) 0.4361(3) 0.45637(17) 0.0522(4) Uani d . 1 . .
C C7 0.04239(10) 0.4897(3) 0.4755(2) 0.0465(5) Uani d . 1 . .
C C4 0.20243(10) 0.4473(4) 0.3827(2) 0.0511(5) Uani d . 1 . .
C C3 0.28751(10) 0.4191(4) 0.3315(2) 0.0602(6) Uani d . 1 . .
H H3A 0.2927 0.2590 0.2817 0.072 Uiso calc R 1 . .
H H3B 0.2979 0.5479 0.2576 0.072 Uiso calc R 1 . .
N N2 0.35680(10) 0.6499(3) 0.5390(2) 0.0651(5) Uani d . 1 . .
C C2 0.41506(12) 0.5892(5) 0.6378(2) 0.0656(6) Uani d . 1 . .
H H2 0.4352 0.7001 0.7113 0.079 Uiso calc R 1 . .
N N1 0.44371(10) 0.3558(4) 0.6256(2) 0.0680(5) Uani d . 1 . .
C C6 0.09257(11) 0.2995(5) 0.5269(3) 0.0714(7) Uani d . 1 . .
H H6 0.0733 0.1827 0.5945 0.086 Uiso calc R 1 . .
C C1 0.39952(12) 0.2674(4) 0.5101(2) 0.0605(6) Uani d . 1 . .
H H1 0.4042 0.1071 0.4713 0.073 Uiso calc R 1 . .
C C9 0.15350(12) 0.6357(4) 0.3306(3) 0.0673(6) Uani d . 1 . .
H H9 0.1732 0.7527 0.2638 0.081 Uiso calc R 1 . .
C C8 0.07478(12) 0.6559(4) 0.3758(3) 0.0682(6) Uani d . 1 . .
H H8 0.0428 0.7858 0.3374 0.082 Uiso calc R 1 . .
C C5 0.17066(11) 0.2789(5) 0.4804(3) 0.0718(7) Uani d . 1 . .
H H5 0.2025 0.1471 0.5165 0.086 Uiso calc R 1 . .

loop_
_atom_site_aniso_label
_atom_site_aniso_U_11
_atom_site_aniso_U_22
_atom_site_aniso_U_33
_atom_site_aniso_U_12
_atom_site_aniso_U_13
_atom_site_aniso_U_23
N3 0.0403(8) 0.0588(10) 0.0573(9) -0.0008(8) 0.0015(7) -0.0034(8)
C7 0.0429(9) 0.0495(11) 0.0467(10) -0.0041(8) -0.0038(8) -0.0044(9)
C4 0.0423(10) 0.0637(13) 0.0470(10) -0.0044(9) -0.0030(8) -0.0056(10)
C3 0.0468(11) 0.0801(15) 0.0535(11) -0.0024(10) 0.0002(9) -0.0071(11)
N2 0.0543(10) 0.0649(12) 0.0754(12) -0.0021(9) -0.0055(8) -0.0133(10)
C2 0.0507(11) 0.0816(17) 0.0640(13) -0.0115(12) -0.0022(10) -0.0072(12)
N1 0.0562(10) 0.0846(14) 0.0627(11) 0.0017(10) -0.0025(8) 0.0150(10)
C6 0.0494(12) 0.0846(17) 0.0804(15) 0.0065(11) 0.0063(10) 0.0323(13)
C1 0.0572(12) 0.0605(13) 0.0640(13) 0.0020(10) 0.0057(10) 0.0072(11)
C9 0.0586(12) 0.0620(14) 0.0826(15) 0.0013(11) 0.0168(11) 0.0155(12)
C8 0.0592(13) 0.0582(13) 0.0880(16) 0.0095(11) 0.0140(11) 0.0177(12)
C5 0.0474(12) 0.0834(17) 0.0843(16) 0.0113(11) 0.0012(10) 0.0264(13)

loop_
_atom_type_symbol
_atom_type_description
_atom_type_scat_dispersion_real
_atom_type_scat_dispersion_imag
_atom_type_scat_source
C C 0.0033 0.0016 'International Tables Vol C Tables 4.2.6.8 and 6.1.1.4'
H H 0.0000 0.0000 'International Tables Vol C Tables 4.2.6.8 and 6.1.1.4'
N N 0.0061 0.0033 'International Tables Vol C Tables 4.2.6.8 and 6.1.1.4'

loop_
_geom_angle_atom_site_label_1
_geom_angle_atom_site_label_2
_geom_angle_atom_site_label_3
_geom_angle_site_symmetry_1
_geom_angle_site_symmetry_3
_geom_angle
_geom_angle_publ_flag
C1 N3 N2 . . 109.13(15) ?
C1 N3 C3 . . 129.93(18) ?
N2 N3 C3 . . 120.94(16) ?
C8 C7 C6 . . 116.16(17) ?
C8 C7 C7 . 3_566 122.4(2) ?
C6 C7 C7 . 3_566 121.5(2) ?
C9 C4 C5 . . 117.42(18) ?
C9 C4 C3 . . 121.69(19) ?
C5 C4 C3 . . 120.87(19) ?
N3 C3 C4 . . 112.74(15) ?
N3 C3 H3A . . 109.0 ?
C4 C3 H3A . . 109.0 ?
N3 C3 H3B . . 109.0 ?
C4 C3 H3B . . 109.0 ?
H3A C3 H3B . . 107.8 ?
C2 N2 N3 . . 101.99(17) ?
N2 C2 N1 . . 115.49(19) ?
N2 C2 H2 . . 122.3 ?
N1 C2 H2 . . 122.3 ?
C1 N1 C2 . . 102.16(18) ?
C7 C6 C5 . . 121.5(2) ?
C7 C6 H6 . . 119.3 ?
C5 C6 H6 . . 119.3 ?
N1 C1 N3 . . 111.2(2) ?
N1 C1 H1 . . 124.4 ?
N3 C1 H1 . . 124.4 ?
C4 C9 C8 . . 121.1(2) ?
C4 C9 H9 . . 119.5 ?
C8 C9 H9 . . 119.5 ?
C7 C8 C9 . . 122.1(2) ?
C7 C8 H8 . . 118.9 ?
C9 C8 H8 . . 118.9 ?
C4 C5 C6 . . 121.7(2) ?
C4 C5 H5 . . 119.1 ?
C6 C5 H5 . . 119.1 ?

loop_
_geom_bond_atom_site_label_1
_geom_bond_atom_site_label_2
_geom_bond_site_symmetry_2
_geom_bond_distance
_geom_bond_publ_flag
N3 C1 . 1.324(2) ?
N3 N2 . 1.363(2) ?
N3 C3 . 1.451(2) ?
C7 C8 . 1.377(3) ?
C7 C6 . 1.380(3) ?
C7 C7 3_566 1.494(3) ?
C4 C9 . 1.363(3) ?
C4 C5 . 1.369(3) ?
C4 C3 . 1.508(3) ?
C3 H3A . 0.9700 ?
C3 H3B . 0.9700 ?
N2 C2 . 1.312(3) ?
C2 N1 . 1.345(3) ?
C2 H2 . 0.9300 ?
N1 C1 . 1.315(3) ?
C6 C5 . 1.380(3) ?
C6 H6 . 0.9300 ?
C1 H1 . 0.9300 ?
C9 C8 . 1.386(3) ?
C9 H9 . 0.9300 ?
C8 H8 . 0.9300 ?
C5 H5 . 0.9300 ?

loop_
_geom_hbond_atom_site_label_D
_geom_hbond_atom_site_label_H
_geom_hbond_atom_site_label_A
_geom_hbond_site_symmetry_A
_geom_hbond_distance_DH
_geom_hbond_distance_HA
_geom_hbond_distance_DA
_geom_hbond_angle_DHA
C2 H2 N1 2_656 0.93 2.56 3.381(2) 148
